data_1528752
loop_
_publ_author_name
'Nagel, K.H.'
'Naeveke, M.'
'Moers, O.'
'Lange, I.'
'Jones, P.G.'
'Blaschette, A.'

_publ_section_title
;
 Polysulfonylamine. CLVIII. Kristallstrukturen von
 Metall-di(methansulfonyl)amiden. 9. Erhoehung der Kristallsymmetrie durch
 Kokristallisation: Monoklines Na [(C H3 S O2)2 N].H2 O und tetragonales
 Na K [(C H3 S O2)2 N]2.2H2 O
;
_journal_name_full 'Zeitschrift fuer Anorganische und Allgemeine Chemie'
_journal_page_first 2877
_journal_page_last 2886
_journal_volume 628
_journal_year 2002
_chemical_formula_sum 'C4 H16 K N2 Na O10 S4'
_chemical_name_systematic 'Na K ((C H3 S O2)2 N)2 (H2 O)2'
_space_group_IT_number 96
_symmetry_space_group_name_Hall 'P 4nw 2abw'
_symmetry_space_group_name_H-M 'P 43 21 2'
_cell_angle_alpha 90
_cell_angle_beta 90
_cell_angle_gamma 90
_cell_formula_units_Z 8
_cell_length_a 10.696
_cell_length_b 10.696
_cell_length_c 28.741
_cell_volume 3288.097
_citation_journal_id_ASTM ZAACAB
_cod_data_source_file Nagel_ZAACAB_2002_1054.cif
_cod_data_source_block C4H16K1N2Na1O10S4
_cod_original_formula_sum 'C4 H16 K1 N2 Na1 O10 S4'
_cod_database_code 1528752

loop_
_symmetry_equiv_pos_as_xyz
x,y,z
-y+1/2,x+1/2,z+3/4
-x,-y,z+1/2
y+1/2,-x+1/2,z+1/4
x+1/2,-y+1/2,-z+1/4
y,x,-z
-x+1/2,y+1/2,-z+3/4
-y,-x,-z+1/2

loop_
_atom_site_label
_atom_site_type_symbol
_atom_site_fract_x
_atom_site_fract_y
_atom_site_fract_z
_atom_site_occupancy
_atom_site_U_iso_or_equiv
H15 H+1 -0.1059 0.1712 0.4632 1 0.0
H11 H+1 0.8013 0.5215 0.4803 1 0.0
H5 H+1 0.4055 0.0122 0.4628 1 0.0
N2 N-3 0.54049 0.54049 0.5 1 0.0
O7 O-2 0.53406 0.53054 0.41536 1 0.0
H16 H+1 -0.0712 0.1737 0.409 1 0.0
H4 H+1 0.245 0.412 0.4 1 0.0
N1 N-3 0.6631 0.0613 0.48915 1 0.0
C2 C-4 0.6869 0.2568 0.5478 1 0.0
O3 O-2 0.67413 0.0857 0.40522 1 0.0
S1 S+6 0.59009 0.10558 0.443715 1 0.0
S3 S+6 0.60901 0.57942 0.452799 1 0.0
S4 S+6 0.09293 0.10069 0.45174 1 0.0
O4 O-2 0.53985 0.23155 0.4469 1 0.0
O10 O-2 0.05468 -0.0289 0.45232 1 0.0
S2 S+6 0.62052 0.10799 0.539393 1 0.0
N3 N-3 0.1482 0.1482 0.5 1 0.0
C4 C-4 -0.0407 0.1915 0.44047 1 0.0
O6 O-2 0.48616 0.1216 0.54351 1 0.0
C3 C-4 0.7547 0.5016 0.45186 1 0.0
K1 K+1 0.85264 0.85264 0.5 1 0.0
K2 K+1 0.34712 0.34712 0.5 1 0.0
H7 H+1 0.4191 0.0235 0.4075 1 0.0
O8 O-2 0.6346 0.71237 0.45046 1 0.0
C1 C-4 0.463 0.0032 0.43649 1 0.0
H1 H+1 0.811 0.745 0.594 1 0.0
H13 H+1 0.7409 0.4111 0.4502 1 0.0
H6 H+1 0.4936 -0.0831 0.4351 1 0.0
H10 H+1 0.7782 0.2503 0.5465 1 0.0
H12 H+1 0.8026 0.5289 0.4246 1 0.0
O5 O-2 0.67784 0.02387 0.57241 1 0.0
O1 O-2 0.86125 0.8043 0.59773 1 0.0
H9 H+1 0.6577 0.3135 0.5233 1 0.0
H2 H+1 0.927 0.763 0.6007 1 0.0
O2 O-2 0.2954 0.3544 0.3988 1 0.0
Na1 Na+1 0.85084 0.0052 0.62221 1 0.0
O9 O-2 0.18364 0.1308 0.41631 1 0.0
H3 H+1 0.248 0.294 0.4017 1 0.0
H14 H+1 -0.0193 0.2804 0.4429 1 0.0
H8 H+1 0.6618 0.2893 0.5783 1 0.0
